data_1547752
loop_
_publ_author_name
'Kai-Jen Chen'
'Ya-Ching Tsai'
'Yuji Suzaki'
'Kohtaro Osakada'
'Atsushi Miura'
'Masaki Horie'

_publ_section_title
;
 Rapid and reversible photoinduced switching of a rotaxane crystal
;
_journal_name_full 'Nature Communications'
_journal_page_first 13321
_journal_paper_doi 10.1038/ncomms13321
_journal_volume 7
_journal_year 2016
_chemical_formula_sum 'C43 H54 F6 Fe N O8 P'
_chemical_formula_weight 913.69
_space_group_crystal_system triclinic
_space_group_IT_number 2
_space_group_name_Hall '-P 1'
_space_group_name_H-M_alt 'P -1'
_symmetry_space_group_name_Hall '-P 1'
_symmetry_space_group_name_H-M 'P -1'
_atom_sites_solution_hydrogens geom
_cell_angle_alpha 87.299(6)
_cell_angle_beta 80.198(6)
_cell_angle_gamma 88.715(5)
_cell_formula_units_Z 2
_cell_length_a 10.3758(15)
_cell_length_b 11.2462(19)
_cell_length_c 19.467(3)
_cell_measurement_reflns_used 2813
_cell_measurement_temperature 296(2)
_cell_measurement_theta_max 25
_cell_measurement_theta_min 2.5
_cell_volume 2235.7(6)
_computing_cell_refinement 'SAINT V8.34A (Bruker AXS Inc., 2013)'
_computing_data_collection 'APEX2 (Bruker AXS, 2010)'
_computing_data_reduction 'SAINT V8.34A (Bruker AXS Inc., 2013)'
_computing_molecular_graphics 'SHELXTL (Sheldrick, 2008)'
_computing_publication_material SHELXTL
_computing_structure_refinement 'SHELXL-2014/6 (Sheldrick, 2014)'
_diffrn_ambient_temperature 296(2)
_diffrn_detector_area_resol_mean 8.3333
_diffrn_measured_fraction_theta_full 0.985
_diffrn_measured_fraction_theta_max 0.969
_diffrn_measurement_device_type 'Bruker APEX-II CCD'
_diffrn_measurement_method '\f and \w scans'
_diffrn_radiation_type MoK\a
_diffrn_radiation_wavelength 0.71073
_diffrn_reflns_av_R_equivalents 0.0783
_diffrn_reflns_av_unetI/netI 0.0958
_diffrn_reflns_Laue_measured_fraction_full 0.985
_diffrn_reflns_Laue_measured_fraction_max 0.969
_diffrn_reflns_limit_h_max 12
_diffrn_reflns_limit_h_min -11
_diffrn_reflns_limit_k_max 13
_diffrn_reflns_limit_k_min -14
_diffrn_reflns_limit_l_max 24
_diffrn_reflns_limit_l_min -24
_diffrn_reflns_number 33261
_diffrn_reflns_point_group_measured_fraction_full 0.985
_diffrn_reflns_point_group_measured_fraction_max 0.969
_diffrn_reflns_theta_full 25.242
_diffrn_reflns_theta_max 26.407
_diffrn_reflns_theta_min 1.062
_exptl_absorpt_coefficient_mu 0.449
_exptl_absorpt_correction_T_max 0.9486
_exptl_absorpt_correction_T_min 0.8497
_exptl_absorpt_correction_type multi-scan
_exptl_absorpt_process_details 'SADABS V2014/4 (Bruker AXS Inc.)'
_exptl_crystal_colour yellow
_exptl_crystal_density_diffrn 1.357
_exptl_crystal_density_method 'not measured'
_exptl_crystal_description tabullar
_exptl_crystal_F_000 956
_exptl_crystal_size_max 0.35
_exptl_crystal_size_mid 0.30
_exptl_crystal_size_min 0.10
_refine_diff_density_max 0.562
_refine_diff_density_min -0.438
_refine_diff_density_rms 0.110
_refine_ls_extinction_coef .
_refine_ls_extinction_method none
_refine_ls_goodness_of_fit_ref 0.964
_refine_ls_hydrogen_treatment constr
_refine_ls_matrix_type full
_refine_ls_number_parameters 542
_refine_ls_number_reflns 8891
_refine_ls_number_restraints 0
_refine_ls_restrained_S_all 0.964
_refine_ls_R_factor_all 0.1445
_refine_ls_R_factor_gt 0.0653
_refine_ls_shift/su_max 0.001
_refine_ls_shift/su_mean 0.000
_refine_ls_structure_factor_coef Fsqd
_refine_ls_weighting_details 'w=1/[\s^2^(Fo^2^)+(0.1266P)^2^] where P=(Fo^2^+2Fc^2^)/3'
_refine_ls_weighting_scheme calc
_refine_ls_wR_factor_gt 0.1765
_refine_ls_wR_factor_ref 0.2374
_reflns_Friedel_coverage 0.000
_reflns_Friedel_fraction_full .
_reflns_Friedel_fraction_max .
_reflns_number_gt 4318
_reflns_number_total 8891
_reflns_threshold_expression 'I > 2\s(I)'
_cod_data_source_file rotaxane56mW.cif
_cod_data_source_block 140639_200_0m
_cod_database_code 1547752
_shelx_space_group_comment
;
The symmetry employed for this shelxl refinement is uniquely defined
by the following loop, which should always be used as a source of
symmetry information in preference to the above space-group names.
They are only intended as comments.
;
_shelxl_version_number 2014/6

loop_
_space_group_symop_operation_xyz
'x, y, z'
'-x, -y, -z'

loop_
_atom_site_label
_atom_site_type_symbol
_atom_site_fract_x
_atom_site_fract_y
_atom_site_fract_z
_atom_site_U_iso_or_equiv
_atom_site_adp_type
_atom_site_occupancy
_atom_site_site_symmetry_order
_atom_site_calc_flag
_atom_site_refinement_flags_posn
_atom_site_refinement_flags_adp
_atom_site_refinement_flags_occupancy
_atom_site_disorder_assembly
_atom_site_disorder_group
Fe1 Fe 0.31908(6) 0.36503(6) 0.43063(3) 0.0626(3) Uani 1 1 d . . . . .
N1 N 0.4081(3) 0.2642(3) 0.21290(15) 0.0543(8) Uani 1 1 d . . . . .
H1A H 0.3232 0.2605 0.2112 0.065 Uiso 1 1 calc R U . . .
H1B H 0.4375 0.3330 0.1924 0.065 Uiso 1 1 calc R U . . .
C1 C 0.4276(4) 0.2592(4) 0.28795(18) 0.0556(10) Uani 1 1 d . . . . .
H1C H 0.3868 0.1882 0.3115 0.067 Uiso 1 1 calc R U . . .
H1D H 0.5204 0.2536 0.2896 0.067 Uiso 1 1 calc R U . . .
C2 C 0.4790(4) 0.1636(4) 0.1745(2) 0.0624(11) Uani 1 1 d . . . . .
H2A H 0.4599 0.0900 0.2020 0.075 Uiso 1 1 calc R U . . .
H2B H 0.5724 0.1763 0.1688 0.075 Uiso 1 1 calc R U . . .
C3 C 0.4413(4) 0.1516(4) 0.1039(2) 0.0577(11) Uani 1 1 d . . . . .
C4 C 0.3656(5) 0.0593(4) 0.0920(2) 0.0693(13) Uani 1 1 d . . . . .
H4 H 0.3373 0.0033 0.1278 0.083 Uiso 1 1 calc R U . . .
C5 C 0.3308(5) 0.0483(5) 0.0271(3) 0.0764(14) Uani 1 1 d . . . . .
H5 H 0.2804 -0.0159 0.0200 0.092 Uiso 1 1 calc R U . . .
C6 C 0.3680(5) 0.1287(5) -0.0268(2) 0.0755(14) Uani 1 1 d . . . . .
C7 C 0.4442(6) 0.2224(5) -0.0146(2) 0.0868(16) Uani 1 1 d . . . . .
H7 H 0.4714 0.2790 -0.0502 0.104 Uiso 1 1 calc R U . . .
C8 C 0.4802(5) 0.2326(4) 0.0496(2) 0.0781(14) Uani 1 1 d . . . . .
H8 H 0.5320 0.2959 0.0565 0.094 Uiso 1 1 calc R U . . .
C9 C 0.3285(6) 0.1160(6) -0.0974(3) 0.113(2) Uani 1 1 d . . . . .
H9A H 0.2932 0.0383 -0.0994 0.170 Uiso 1 1 calc R U . . .
H9B H 0.4038 0.1260 -0.1333 0.170 Uiso 1 1 calc R U . . .
H9C H 0.2636 0.1755 -0.1043 0.170 Uiso 1 1 calc R U . . .
C10 C 0.3709(4) 0.3659(4) 0.32550(19) 0.0521(10) Uani 1 1 d . . . . .
C11 C 0.2377(5) 0.3981(4) 0.3436(2) 0.0641(12) Uani 1 1 d . . . . .
H11 H 0.1680 0.3579 0.3315 0.077 Uiso 1 1 calc R U . . .
C12 C 0.2272(6) 0.5008(4) 0.3829(2) 0.0763(14) Uani 1 1 d . . . . .
H12 H 0.1499 0.5397 0.4016 0.092 Uiso 1 1 calc R U . . .
C13 C 0.3532(6) 0.5339(4) 0.3887(2) 0.0820(15) Uani 1 1 d . . . . .
H13 H 0.3744 0.5994 0.4117 0.098 Uiso 1 1 calc R U . . .
C14 C 0.4441(5) 0.4515(4) 0.3538(2) 0.0659(12) Uani 1 1 d . . . . .
H14 H 0.5346 0.4531 0.3501 0.079 Uiso 1 1 calc R U . . .
C15 C 0.3632(8) 0.1993(5) 0.4654(3) 0.0973(19) Uani 1 1 d . . . . .
H15 H 0.4005 0.1386 0.4374 0.117 Uiso 1 1 calc R U . . .
C16 C 0.2280(7) 0.2222(6) 0.4851(3) 0.0998(18) Uani 1 1 d . . . . .
H16 H 0.1608 0.1795 0.4722 0.120 Uiso 1 1 calc R U . . .
C17 C 0.2128(7) 0.3197(7) 0.5272(3) 0.101(2) Uani 1 1 d . . . . .
H17 H 0.1337 0.3531 0.5480 0.121 Uiso 1 1 calc R U . . .
C18 C 0.3385(7) 0.3590(6) 0.5328(2) 0.0994(19) Uani 1 1 d . . . . .
H18 H 0.3569 0.4239 0.5572 0.119 Uiso 1 1 calc R U . . .
C19 C 0.4311(6) 0.2831(7) 0.4951(3) 0.1000(19) Uani 1 1 d . . . . .
H19 H 0.5215 0.2880 0.4907 0.120 Uiso 1 1 calc R U . . .
O1 O 0.1091(3) 0.1800(3) 0.20256(18) 0.0733(9) Uani 1 1 d . . . . .
O2 O 0.2257(3) 0.0380(3) 0.3067(2) 0.0991(12) Uani 1 1 d . . . . .
O4 O 0.6872(3) 0.0899(3) 0.34488(19) 0.0847(10) Uani 1 1 d . . . . .
O5 O 0.7638(3) 0.2871(3) 0.28059(17) 0.0724(9) Uani 1 1 d . . . . .
O6 O 0.6453(3) 0.4193(3) 0.17431(16) 0.0735(9) Uani 1 1 d . . . . .
O7 O 0.4158(3) 0.5163(3) 0.14610(16) 0.0711(9) Uani 1 1 d . . . . .
O8 O 0.1903(3) 0.3760(3) 0.13657(17) 0.0745(9) Uani 1 1 d . . . . .
C20 C 0.0868(6) 0.3316(6) 0.0365(3) 0.1000(18) Uani 1 1 d . . . . .
H20 H 0.1155 0.4018 0.0121 0.120 Uiso 1 1 calc R U . . .
C21 C 0.0112(7) 0.2509(9) 0.0069(4) 0.121(2) Uani 1 1 d . . . . .
H21 H -0.0100 0.2675 -0.0372 0.145 Uiso 1 1 calc R U . . .
C22 C -0.0299(7) 0.1493(8) 0.0434(5) 0.127(3) Uani 1 1 d . . . . .
H22 H -0.0794 0.0963 0.0239 0.153 Uiso 1 1 calc R U . . .
C23 C -0.0005(5) 0.1230(6) 0.1077(4) 0.0983(18) Uani 1 1 d . . . . .
H23 H -0.0301 0.0525 0.1315 0.118 Uiso 1 1 calc R U . . .
C24 C 0.0731(5) 0.1999(5) 0.1385(3) 0.0730(13) Uani 1 1 d . . . . .
C25 C 0.0492(5) 0.0792(4) 0.2446(3) 0.0804(15) Uani 1 1 d . . . . .
H25A H 0.0745 0.0059 0.2212 0.097 Uiso 1 1 calc R U . . .
H25B H -0.0453 0.0872 0.2511 0.097 Uiso 1 1 calc R U . . .
C26 C 0.0934(5) 0.0757(5) 0.3130(3) 0.0865(16) Uani 1 1 d . . . . .
H26A H 0.0836 0.1543 0.3318 0.104 Uiso 1 1 calc R U . . .
H26B H 0.0391 0.0215 0.3452 0.104 Uiso 1 1 calc R U . . .
C31 C 0.7523(5) 0.1635(5) 0.3819(3) 0.0743(13) Uani 1 1 d . . . . .
C32 C 0.7801(5) 0.1409(6) 0.4485(3) 0.0928(18) Uani 1 1 d . . . . .
H32 H 0.7533 0.0703 0.4730 0.111 Uiso 1 1 calc R U . . .
C33 C 0.8482(7) 0.2237(8) 0.4786(3) 0.110(2) Uani 1 1 d . . . . .
H33 H 0.8686 0.2070 0.5227 0.132 Uiso 1 1 calc R U . . .
C34 C 0.8849(6) 0.3272(6) 0.4448(3) 0.1007(18) Uani 1 1 d . . . . .
H34 H 0.9279 0.3826 0.4663 0.121 Uiso 1 1 calc R U . . .
C35 C 0.8597(5) 0.3520(5) 0.3790(3) 0.0792(14) Uani 1 1 d . . . . .
H35 H 0.8868 0.4236 0.3558 0.095 Uiso 1 1 calc R U . . .
C36 C 0.7940(4) 0.2715(4) 0.3465(2) 0.0653(12) Uani 1 1 d . . . . .
C37 C 0.8256(4) 0.3838(4) 0.2376(2) 0.0664(12) Uani 1 1 d . . . . .
H37A H 0.9199 0.3744 0.2311 0.080 Uiso 1 1 calc R U . . .
H37B H 0.8014 0.4590 0.2591 0.080 Uiso 1 1 calc R U . . .
C38 C 0.7792(5) 0.3810(5) 0.1689(2) 0.0747(13) Uani 1 1 d . . . . .
H38A H 0.8334 0.4324 0.1349 0.090 Uiso 1 1 calc R U . . .
H38B H 0.7883 0.3007 0.1525 0.090 Uiso 1 1 calc R U . . .
C39 C 0.6324(5) 0.5444(4) 0.1613(3) 0.0809(15) Uani 1 1 d . . . . .
H39A H 0.6595 0.5641 0.1120 0.097 Uiso 1 1 calc R U . . .
H39B H 0.6879 0.5865 0.1870 0.097 Uiso 1 1 calc R U . . .
C40 C 0.4939(5) 0.5811(4) 0.1834(3) 0.0760(14) Uani 1 1 d . . . . .
H40A H 0.4677 0.5649 0.2331 0.091 Uiso 1 1 calc R U . . .
H40B H 0.4833 0.6658 0.1736 0.091 Uiso 1 1 calc R U . . .
C41 C 0.2846(5) 0.5592(4) 0.1542(3) 0.0827(15) Uani 1 1 d . . . . .
H41A H 0.2831 0.6440 0.1425 0.099 Uiso 1 1 calc R U . . .
H41B H 0.2420 0.5463 0.2023 0.099 Uiso 1 1 calc R U . . .
C42 C 0.2157(5) 0.4951(5) 0.1077(3) 0.0896(16) Uani 1 1 d . . . . .
H42A H 0.1339 0.5358 0.1033 0.108 Uiso 1 1 calc R U . . .
H42B H 0.2688 0.4924 0.0617 0.108 Uiso 1 1 calc R U . . .
C43 C 0.1180(4) 0.3052(5) 0.1025(3) 0.0754(14) Uani 1 1 d . . . . .
P1 P 0.94694(13) 0.72635(12) 0.24609(7) 0.0747(4) Uani 1 1 d . . . . .
F1 F 0.8078(3) 0.6798(3) 0.28165(19) 0.1235(13) Uani 1 1 d . . . . .
F2 F 1.0858(3) 0.7716(3) 0.2117(2) 0.1347(14) Uani 1 1 d . . . . .
F3 F 0.8818(4) 0.8337(4) 0.2105(3) 0.1613(17) Uani 1 1 d . . . . .
F4 F 0.9473(4) 0.8083(4) 0.3086(2) 0.1510(17) Uani 1 1 d . . . . .
F5 F 1.0085(4) 0.6190(4) 0.2819(3) 0.1693(19) Uani 1 1 d . . . . .
F6 F 0.9420(4) 0.6470(4) 0.1830(2) 0.1494(16) Uani 1 1 d . . . . .
C27 C 0.2481(6) -0.0785(5) 0.3243(3) 0.1011(19) Uani 1 1 d . . . . .
H27A H 0.2101 -0.1270 0.2932 0.121 Uiso 1 1 calc R U . . .
H27B H 0.2011 -0.0952 0.3711 0.121 Uiso 1 1 calc R U . . .
O3 O 0.4710(5) -0.0508(4) 0.3246(4) 0.177(3) Uani 1 1 d . . . . .
C28 C 0.3780(7) -0.1158(5) 0.3225(4) 0.118(2) Uani 1 1 d . . . . .
H28A H 0.3768 -0.1740 0.3610 0.142 Uiso 1 1 calc R U . . .
H28B H 0.4014 -0.1592 0.2802 0.142 Uiso 1 1 calc R U . . .
C29 C 0.5991(6) -0.0935(5) 0.3234(4) 0.110(2) Uani 1 1 d . . . . .
H29A H 0.6483 -0.0830 0.2765 0.132 Uiso 1 1 calc R U . . .
H29B H 0.5977 -0.1779 0.3362 0.132 Uiso 1 1 calc R U . . .
C30 C 0.6628(5) -0.0299(5) 0.3718(3) 0.0927(18) Uani 1 1 d . . . . .
H30A H 0.6071 -0.0294 0.4171 0.111 Uiso 1 1 calc R U . . .
H30B H 0.7447 -0.0696 0.3772 0.111 Uiso 1 1 calc R U . . .

loop_
_atom_site_aniso_label
_atom_site_aniso_U_11
_atom_site_aniso_U_22
_atom_site_aniso_U_33
_atom_site_aniso_U_23
_atom_site_aniso_U_13
_atom_site_aniso_U_12
Fe1 0.0749(5) 0.0714(5) 0.0423(4) -0.0065(3) -0.0120(3) 0.0071(3)
N1 0.067(2) 0.052(2) 0.0447(18) -0.0026(15) -0.0121(16) 0.0025(17)
C1 0.067(3) 0.062(3) 0.039(2) -0.0016(19) -0.0116(19) -0.005(2)
C2 0.079(3) 0.058(3) 0.052(2) -0.010(2) -0.017(2) 0.013(2)
C3 0.067(3) 0.057(3) 0.048(2) -0.009(2) -0.008(2) 0.012(2)
C4 0.076(3) 0.072(3) 0.058(3) -0.005(2) -0.006(2) -0.002(3)
C5 0.069(3) 0.085(4) 0.077(3) -0.016(3) -0.015(3) -0.007(3)
C6 0.088(4) 0.089(4) 0.052(3) -0.019(3) -0.019(3) 0.027(3)
C7 0.131(5) 0.079(4) 0.051(3) 0.007(3) -0.020(3) 0.001(3)
C8 0.108(4) 0.067(3) 0.060(3) -0.002(3) -0.017(3) -0.007(3)
C9 0.139(5) 0.138(6) 0.075(4) -0.033(4) -0.046(4) 0.028(4)
C10 0.064(3) 0.051(2) 0.043(2) -0.0014(18) -0.0127(19) 0.000(2)
C11 0.068(3) 0.072(3) 0.055(3) -0.004(2) -0.018(2) 0.002(2)
C12 0.091(4) 0.075(3) 0.065(3) -0.011(3) -0.021(3) 0.026(3)
C13 0.131(5) 0.059(3) 0.063(3) -0.013(2) -0.033(3) 0.002(3)
C14 0.080(3) 0.064(3) 0.056(3) -0.004(2) -0.015(2) -0.015(3)
C15 0.154(6) 0.083(4) 0.055(3) 0.009(3) -0.023(4) 0.025(4)
C16 0.113(5) 0.108(5) 0.075(4) 0.023(4) -0.013(4) -0.010(4)
C17 0.107(5) 0.135(6) 0.050(3) 0.010(3) 0.008(3) 0.021(4)
C18 0.136(6) 0.119(5) 0.048(3) -0.013(3) -0.028(3) 0.014(4)
C19 0.105(4) 0.140(6) 0.057(3) 0.009(3) -0.026(3) 0.033(4)
O1 0.067(2) 0.066(2) 0.090(2) -0.0059(18) -0.0191(18) -0.0051(16)
O2 0.071(2) 0.074(3) 0.150(3) 0.032(2) -0.019(2) -0.0092(19)
O4 0.078(2) 0.071(2) 0.105(3) 0.031(2) -0.025(2) -0.0117(18)
O5 0.065(2) 0.070(2) 0.084(2) 0.0179(17) -0.0213(16) -0.0072(16)
O6 0.067(2) 0.066(2) 0.088(2) 0.0213(17) -0.0218(17) -0.0075(16)
O7 0.063(2) 0.065(2) 0.086(2) -0.0085(17) -0.0140(16) 0.0093(16)
O8 0.063(2) 0.077(2) 0.085(2) 0.0067(18) -0.0185(17) -0.0013(17)
C20 0.079(4) 0.132(5) 0.087(4) -0.002(4) -0.013(3) 0.017(4)
C21 0.097(5) 0.181(8) 0.096(5) -0.046(5) -0.045(4) 0.022(5)
C22 0.106(5) 0.139(7) 0.152(8) -0.055(6) -0.051(5) 0.005(5)
C23 0.080(4) 0.101(5) 0.123(5) -0.036(4) -0.036(4) 0.007(3)
C24 0.057(3) 0.074(4) 0.091(4) -0.015(3) -0.021(3) 0.005(3)
C25 0.063(3) 0.062(3) 0.115(4) -0.002(3) -0.014(3) -0.006(3)
C26 0.066(4) 0.081(4) 0.110(4) 0.009(3) -0.009(3) -0.009(3)
C31 0.058(3) 0.084(4) 0.078(3) 0.013(3) -0.010(3) 0.003(3)
C32 0.082(4) 0.114(5) 0.075(4) 0.039(3) -0.005(3) 0.000(3)
C33 0.107(5) 0.162(7) 0.063(4) 0.006(4) -0.023(3) 0.006(5)
C34 0.106(5) 0.126(6) 0.072(4) -0.004(4) -0.020(3) -0.008(4)
C35 0.081(4) 0.078(4) 0.081(4) -0.006(3) -0.018(3) 0.002(3)
C36 0.056(3) 0.072(3) 0.064(3) 0.007(3) -0.002(2) 0.006(2)
C37 0.051(3) 0.068(3) 0.078(3) 0.011(2) -0.009(2) -0.002(2)
C38 0.063(3) 0.080(3) 0.079(3) 0.016(3) -0.009(2) 0.000(3)
C39 0.077(4) 0.069(3) 0.102(4) 0.028(3) -0.035(3) -0.021(3)
C40 0.097(4) 0.059(3) 0.072(3) 0.006(2) -0.016(3) -0.003(3)
C41 0.063(3) 0.063(3) 0.117(4) 0.008(3) -0.004(3) 0.010(3)
C42 0.070(3) 0.089(4) 0.110(4) 0.023(3) -0.025(3) 0.011(3)
C43 0.052(3) 0.100(4) 0.076(3) -0.018(3) -0.014(2) 0.014(3)
P1 0.0712(9) 0.0636(8) 0.0897(10) -0.0113(7) -0.0120(7) -0.0042(7)
F1 0.088(2) 0.112(3) 0.161(3) -0.040(2) 0.020(2) -0.0310(19)
F2 0.086(2) 0.107(3) 0.197(4) -0.049(2) 0.029(2) -0.0301(19)
F3 0.147(4) 0.128(3) 0.208(5) 0.043(3) -0.043(3) 0.017(3)
F4 0.134(3) 0.164(4) 0.154(3) -0.086(3) 0.008(3) -0.055(3)
F5 0.141(3) 0.147(4) 0.220(5) 0.064(4) -0.053(3) 0.018(3)
F6 0.164(4) 0.150(4) 0.129(3) -0.061(3) 0.012(3) -0.064(3)
C27 0.080(4) 0.082(4) 0.148(5) 0.030(4) -0.046(4) -0.020(3)
O3 0.083(3) 0.062(3) 0.396(9) 0.034(4) -0.080(4) -0.006(2)
C28 0.111(5) 0.057(4) 0.191(7) 0.030(4) -0.047(5) -0.015(4)
C29 0.078(4) 0.057(3) 0.196(7) 0.024(4) -0.035(4) 0.010(3)
C30 0.074(4) 0.072(4) 0.125(5) 0.037(3) -0.006(3) 0.000(3)

loop_
_atom_type_symbol
_atom_type_description
_atom_type_scat_dispersion_real
_atom_type_scat_dispersion_imag
_atom_type_scat_source
C C 0.0033 0.0016 'International Tables Vol C Tables 4.2.6.8 and 6.1.1.4'
H H 0.0000 0.0000 'International Tables Vol C Tables 4.2.6.8 and 6.1.1.4'
N N 0.0061 0.0033 'International Tables Vol C Tables 4.2.6.8 and 6.1.1.4'
O O 0.0106 0.0060 'International Tables Vol C Tables 4.2.6.8 and 6.1.1.4'
F F 0.0171 0.0103 'International Tables Vol C Tables 4.2.6.8 and 6.1.1.4'
P P 0.1023 0.0942 'International Tables Vol C Tables 4.2.6.8 and 6.1.1.4'
Fe Fe 0.3463 0.8444 'International Tables Vol C Tables 4.2.6.8 and 6.1.1.4'

loop_
_geom_angle_atom_site_label_1
_geom_angle_atom_site_label_2
_geom_angle_atom_site_label_3
_geom_angle
_geom_angle_site_symmetry_1
_geom_angle_site_symmetry_3
C15 Fe1 C10 105.56(19) . .
C15 Fe1 C19 40.2(2) . .
C10 Fe1 C19 121.8(2) . .
C15 Fe1 C18 67.7(2) . .
C10 Fe1 C18 159.2(2) . .
C19 Fe1 C18 40.5(2) . .
C15 Fe1 C14 120.4(2) . .
C10 Fe1 C14 41.14(16) . .
C19 Fe1 C14 106.4(2) . .
C18 Fe1 C14 123.8(2) . .
C15 Fe1 C11 123.3(2) . .
C10 Fe1 C11 40.68(17) . .
C19 Fe1 C11 158.7(2) . .
C18 Fe1 C11 159.4(2) . .
C14 Fe1 C11 68.26(18) . .
C15 Fe1 C16 40.6(2) . .
C10 Fe1 C16 121.1(2) . .
C19 Fe1 C16 67.9(3) . .
C18 Fe1 C16 67.5(3) . .
C14 Fe1 C16 156.7(3) . .
C11 Fe1 C16 108.3(2) . .
C15 Fe1 C13 157.3(3) . .
C10 Fe1 C13 68.43(17) . .
C19 Fe1 C13 123.0(3) . .
C18 Fe1 C13 109.7(2) . .
C14 Fe1 C13 40.7(2) . .
C11 Fe1 C13 67.27(19) . .
C16 Fe1 C13 161.2(3) . .
C15 Fe1 C12 160.4(3) . .
C10 Fe1 C12 68.50(17) . .
C19 Fe1 C12 158.8(3) . .
C18 Fe1 C12 124.3(2) . .
C14 Fe1 C12 68.2(2) . .
C11 Fe1 C12 40.30(18) . .
C16 Fe1 C12 125.2(3) . .
C13 Fe1 C12 39.7(2) . .
C15 Fe1 C17 67.4(2) . .
C10 Fe1 C17 157.3(3) . .
C19 Fe1 C17 67.8(2) . .
C18 Fe1 C17 40.3(2) . .
C14 Fe1 C17 161.2(3) . .
C11 Fe1 C17 123.7(2) . .
C16 Fe1 C17 39.6(2) . .
C13 Fe1 C17 126.3(3) . .
C12 Fe1 C17 110.4(2) . .
C2 N1 C1 110.9(3) . .
C2 N1 H1A 109.5 . .
C1 N1 H1A 109.5 . .
C2 N1 H1B 109.5 . .
C1 N1 H1B 109.5 . .
H1A N1 H1B 108.0 . .
C10 C1 N1 112.2(3) . .
C10 C1 H1C 109.2 . .
N1 C1 H1C 109.2 . .
C10 C1 H1D 109.2 . .
N1 C1 H1D 109.2 . .
H1C C1 H1D 107.9 . .
N1 C2 C3 112.4(3) . .
N1 C2 H2A 109.1 . .
C3 C2 H2A 109.1 . .
N1 C2 H2B 109.1 . .
C3 C2 H2B 109.1 . .
H2A C2 H2B 107.9 . .
C4 C3 C8 117.8(4) . .
C4 C3 C2 120.6(4) . .
C8 C3 C2 121.7(4) . .
C3 C4 C5 120.5(5) . .
C3 C4 H4 119.7 . .
C5 C4 H4 119.7 . .
C6 C5 C4 122.0(5) . .
C6 C5 H5 119.0 . .
C4 C5 H5 119.0 . .
C5 C6 C7 117.4(4) . .
C5 C6 C9 121.4(5) . .
C7 C6 C9 121.2(5) . .
C8 C7 C6 120.7(5) . .
C8 C7 H7 119.7 . .
C6 C7 H7 119.7 . .
C7 C8 C3 121.6(5) . .
C7 C8 H8 119.2 . .
C3 C8 H8 119.2 . .
C6 C9 H9A 109.5 . .
C6 C9 H9B 109.5 . .
H9A C9 H9B 109.5 . .
C6 C9 H9C 109.5 . .
H9A C9 H9C 109.5 . .
H9B C9 H9C 109.5 . .
C11 C10 C14 107.1(4) . .
C11 C10 C1 127.7(4) . .
C14 C10 C1 125.1(4) . .
C11 C10 Fe1 70.0(2) . .
C14 C10 Fe1 69.7(2) . .
C1 C10 Fe1 122.6(3) . .
C12 C11 C10 109.0(4) . .
C12 C11 Fe1 70.5(3) . .
C10 C11 Fe1 69.3(2) . .
C12 C11 H11 125.5 . .
C10 C11 H11 125.5 . .
Fe1 C11 H11 126.2 . .
C13 C12 C11 107.6(4) . .
C13 C12 Fe1 69.9(3) . .
C11 C12 Fe1 69.2(3) . .
C13 C12 H12 126.2 . .
C11 C12 H12 126.2 . .
Fe1 C12 H12 126.3 . .
C12 C13 C14 109.0(4) . .
C12 C13 Fe1 70.4(3) . .
C14 C13 Fe1 69.1(3) . .
C12 C13 H13 125.5 . .
C14 C13 H13 125.5 . .
Fe1 C13 H13 126.6 . .
C13 C14 C10 107.3(4) . .
C13 C14 Fe1 70.2(3) . .
C10 C14 Fe1 69.2(2) . .
C13 C14 H14 126.4 . .
C10 C14 H14 126.4 . .
Fe1 C14 H14 125.8 . .
C19 C15 C16 108.4(5) . .
C19 C15 Fe1 70.1(3) . .
C16 C15 Fe1 70.4(3) . .
C19 C15 H15 125.8 . .
C16 C15 H15 125.8 . .
Fe1 C15 H15 125.3 . .
C17 C16 C15 108.0(6) . .
C17 C16 Fe1 70.9(3) . .
C15 C16 Fe1 69.0(3) . .
C17 C16 H16 126.0 . .
C15 C16 H16 126.0 . .
Fe1 C16 H16 125.7 . .
C16 C17 C18 107.8(6) . .
C16 C17 Fe1 69.5(3) . .
C18 C17 Fe1 68.7(3) . .
C16 C17 H17 126.1 . .
C18 C17 H17 126.1 . .
Fe1 C17 H17 127.2 . .
C19 C18 C17 108.1(6) . .
C19 C18 Fe1 69.7(3) . .
C17 C18 Fe1 70.9(3) . .
C19 C18 H18 125.9 . .
C17 C18 H18 125.9 . .
Fe1 C18 H18 125.0 . .
C15 C19 C18 107.7(6) . .
C15 C19 Fe1 69.7(3) . .
C18 C19 Fe1 69.8(3) . .
C15 C19 H19 126.2 . .
C18 C19 H19 126.2 . .
Fe1 C19 H19 125.9 . .
C24 O1 C25 116.2(4) . .
C27 O2 C26 116.7(4) . .
C31 O4 C30 118.0(4) . .
C36 O5 C37 116.9(3) . .
C39 O6 C38 112.4(3) . .
C40 O7 C41 112.7(4) . .
C43 O8 C42 117.0(4) . .
C43 C20 C21 119.7(6) . .
C43 C20 H20 120.2 . .
C21 C20 H20 120.2 . .
C22 C21 C20 119.2(7) . .
C22 C21 H21 120.4 . .
C20 C21 H21 120.4 . .
C21 C22 C23 121.5(7) . .
C21 C22 H22 119.2 . .
C23 C22 H22 119.2 . .
C22 C23 C24 120.9(7) . .
C22 C23 H23 119.6 . .
C24 C23 H23 119.6 . .
O1 C24 C23 125.0(5) . .
O1 C24 C43 115.6(4) . .
C23 C24 C43 119.4(5) . .
O1 C25 C26 108.7(4) . .
O1 C25 H25A 110.0 . .
C26 C25 H25A 110.0 . .
O1 C25 H25B 110.0 . .
C26 C25 H25B 110.0 . .
H25A C25 H25B 108.3 . .
O2 C26 C25 111.1(4) . .
O2 C26 H26A 109.4 . .
C25 C26 H26A 109.4 . .
O2 C26 H26B 109.4 . .
C25 C26 H26B 109.4 . .
H26A C26 H26B 108.0 . .
O4 C31 C32 126.8(5) . .
O4 C31 C36 114.9(4) . .
C32 C31 C36 118.3(5) . .
C31 C32 C33 120.0(5) . .
C31 C32 H32 120.0 . .
C33 C32 H32 120.0 . .
C34 C33 C32 120.9(6) . .
C34 C33 H33 119.5 . .
C32 C33 H33 119.5 . .
C33 C34 C35 120.5(6) . .
C33 C34 H34 119.7 . .
C35 C34 H34 119.7 . .
C34 C35 C36 120.5(5) . .
C34 C35 H35 119.7 . .
C36 C35 H35 119.7 . .
O5 C36 C35 125.4(4) . .
O5 C36 C31 115.0(4) . .
C35 C36 C31 119.6(5) . .
O5 C37 C38 106.8(4) . .
O5 C37 H37A 110.4 . .
C38 C37 H37A 110.4 . .
O5 C37 H37B 110.4 . .
C38 C37 H37B 110.4 . .
H37A C37 H37B 108.6 . .
O6 C38 C37 111.6(4) . .
O6 C38 H38A 109.3 . .
C37 C38 H38A 109.3 . .
O6 C38 H38B 109.3 . .
C37 C38 H38B 109.3 . .
H38A C38 H38B 108.0 . .
O6 C39 C40 109.2(4) . .
O6 C39 H39A 109.8 . .
C40 C39 H39A 109.8 . .
O6 C39 H39B 109.8 . .
C40 C39 H39B 109.8 . .
H39A C39 H39B 108.3 . .
O7 C40 C39 108.3(4) . .
O7 C40 H40A 110.0 . .
C39 C40 H40A 110.0 . .
O7 C40 H40B 110.0 . .
C39 C40 H40B 110.0 . .
H40A C40 H40B 108.4 . .
O7 C41 C42 108.5(4) . .
O7 C41 H41A 110.0 . .
C42 C41 H41A 110.0 . .
O7 C41 H41B 110.0 . .
C42 C41 H41B 110.0 . .
H41A C41 H41B 108.4 . .
O8 C42 C41 108.8(4) . .
O8 C42 H42A 109.9 . .
C41 C42 H42A 109.9 . .
O8 C42 H42B 109.9 . .
C41 C42 H42B 109.9 . .
H42A C42 H42B 108.3 . .
O8 C43 C20 125.1(6) . .
O8 C43 C24 115.7(4) . .
C20 C43 C24 119.2(5) . .
F5 P1 F4 93.7(3) . .
F5 P1 F6 88.2(3) . .
F4 P1 F6 177.9(3) . .
F5 P1 F3 178.8(2) . .
F4 P1 F3 86.5(3) . .
F6 P1 F3 91.7(3) . .
F5 P1 F2 90.9(2) . .
F4 P1 F2 90.29(19) . .
F6 P1 F2 90.7(2) . .
F3 P1 F2 90.3(2) . .
F5 P1 F1 88.3(2) . .
F4 P1 F1 89.40(19) . .
F6 P1 F1 89.60(19) . .
F3 P1 F1 90.5(2) . .
F2 P1 F1 179.2(3) . .
O2 C27 C28 117.5(5) . .
O2 C27 H27A 107.9 . .
C28 C27 H27A 107.9 . .
O2 C27 H27B 107.9 . .
C28 C27 H27B 107.9 . .
H27A C27 H27B 107.2 . .
C28 O3 C29 123.3(5) . .
O3 C28 C27 125.8(6) . .
O3 C28 H28A 105.9 . .
C27 C28 H28A 105.9 . .
O3 C28 H28B 105.9 . .
C27 C28 H28B 105.9 . .
H28A C28 H28B 106.2 . .
O3 C29 C30 110.5(6) . .
O3 C29 H29A 109.6 . .
C30 C29 H29A 109.6 . .
O3 C29 H29B 109.6 . .
C30 C29 H29B 109.6 . .
H29A C29 H29B 108.1 . .
O4 C30 C29 109.1(5) . .
O4 C30 H30A 109.9 . .
C29 C30 H30A 109.9 . .
O4 C30 H30B 109.9 . .
C29 C30 H30B 109.9 . .
H30A C30 H30B 108.3 . .

loop_
_geom_bond_atom_site_label_1
_geom_bond_atom_site_label_2
_geom_bond_distance
_geom_bond_site_symmetry_2
Fe1 C15 2.022(5) .
Fe1 C10 2.025(4) .
Fe1 C19 2.028(5) .
Fe1 C18 2.030(5) .
Fe1 C14 2.031(4) .
Fe1 C11 2.034(4) .
Fe1 C16 2.041(6) .
Fe1 C13 2.045(5) .
Fe1 C12 2.052(5) .
Fe1 C17 2.059(5) .
N1 C2 1.495(5) .
N1 C1 1.507(4) .
N1 H1A 0.8900 .
N1 H1B 0.8900 .
C1 C10 1.492(5) .
C1 H1C 0.9700 .
C1 H1D 0.9700 .
C2 C3 1.505(5) .
C2 H2A 0.9700 .
C2 H2B 0.9700 .
C3 C4 1.367(6) .
C3 C8 1.376(6) .
C4 C5 1.384(6) .
C4 H4 0.9300 .
C5 C6 1.362(7) .
C5 H5 0.9300 .
C6 C7 1.384(7) .
C6 C9 1.514(6) .
C7 C8 1.374(6) .
C7 H7 0.9300 .
C8 H8 0.9300 .
C9 H9A 0.9600 .
C9 H9B 0.9600 .
C9 H9C 0.9600 .
C10 C11 1.411(6) .
C10 C14 1.425(6) .
C11 C12 1.408(6) .
C11 H11 0.9300 .
C12 C13 1.392(7) .
C12 H12 0.9300 .
C13 C14 1.418(7) .
C13 H13 0.9300 .
C14 H14 0.9300 .
C15 C19 1.392(8) .
C15 C16 1.411(8) .
C15 H15 0.9300 .
C16 C17 1.390(8) .
C16 H16 0.9300 .
C17 C18 1.410(8) .
C17 H17 0.9300 .
C18 C19 1.404(8) .
C18 H18 0.9300 .
C19 H19 0.9300 .
O1 C24 1.369(5) .
O1 C25 1.454(5) .
O2 C27 1.363(6) .
O2 C26 1.414(6) .
O4 C31 1.381(6) .
O4 C30 1.434(6) .
O5 C36 1.375(5) .
O5 C37 1.435(5) .
O6 C39 1.425(5) .
O6 C38 1.433(5) .
O7 C40 1.411(5) .
O7 C41 1.420(5) .
O8 C43 1.372(6) .
O8 C42 1.440(6) .
C20 C43 1.394(7) .
C20 C21 1.417(9) .
C20 H20 0.9300 .
C21 C22 1.354(10) .
C21 H21 0.9300 .
C22 C23 1.356(9) .
C22 H22 0.9300 .
C23 C24 1.387(7) .
C23 H23 0.9300 .
C24 C43 1.395(7) .
C25 C26 1.478(6) .
C25 H25A 0.9700 .
C25 H25B 0.9700 .
C26 H26A 0.9700 .
C26 H26B 0.9700 .
C31 C32 1.387(7) .
C31 C36 1.407(7) .
C32 C33 1.389(8) .
C32 H32 0.9300 .
C33 C34 1.340(8) .
C33 H33 0.9300 .
C34 C35 1.366(7) .
C34 H34 0.9300 .
C35 C36 1.382(7) .
C35 H35 0.9300 .
C37 C38 1.498(6) .
C37 H37A 0.9700 .
C37 H37B 0.9700 .
C38 H38A 0.9700 .
C38 H38B 0.9700 .
C39 C40 1.483(7) .
C39 H39A 0.9700 .
C39 H39B 0.9700 .
C40 H40A 0.9700 .
C40 H40B 0.9700 .
C41 C42 1.469(7) .
C41 H41A 0.9700 .
C41 H41B 0.9700 .
C42 H42A 0.9700 .
C42 H42B 0.9700 .
P1 F5 1.546(4) .
P1 F4 1.561(3) .
P1 F6 1.561(4) .
P1 F3 1.561(4) .
P1 F2 1.567(3) .
P1 F1 1.580(3) .
C27 C28 1.398(8) .
C27 H27A 0.9700 .
C27 H27B 0.9700 .
O3 C28 1.231(6) .
O3 C29 1.400(7) .
C28 H28A 0.9700 .
C28 H28B 0.9700 .
C29 C30 1.461(8) .
C29 H29A 0.9700 .
C29 H29B 0.9700 .
C30 H30A 0.9700 .
C30 H30B 0.9700 .
